data_7061517
loop_
_publ_author_name
'Horniichuk, Oleksandr Ye.'
'Ridier, Karl'
'Moln\'ar, G\'abor'
'Kotsyubynsky, Volodymyr O.'
'Shova, Sergiu'
'Amirkhanov, Vladimir M.'
'Gural'skiy, Il&#x2019;ya A.'
'Salmon, Lionel'
'Bousseksou, Azzedine'

_publ_section_title
;
 Solvatomorphism, polymorphism and spin crossover in
 bis[hydrotris(1,2,3-triazol-1-yl)borate]iron(ii)
;
_journal_issue 24
_journal_name_full 'New Journal of Chemistry'
_journal_page_first 11734
_journal_page_last 11740
_journal_paper_doi 10.1039/D2NJ01471H
_journal_volume 46
_journal_year 2022
_chemical_formula_moiety 'C12 H14 B2 Fe1 N18, 7(C2 H6 O S)'
_chemical_formula_sum 'C26 H56 B2 Fe N18 O7 S7'
_chemical_formula_weight 1034.77
_space_group_crystal_system trigonal
_space_group_IT_number 167
_space_group_name_Hall '-R 3 2"c'
_space_group_name_H-M_alt 'R -3 c :H'
_atom_sites_solution_hydrogens geom
_audit_creation_date 2022-04-25
_audit_creation_method
;
Olex2 1.5-dev
(compiled 2022.04.21 svn.rca3783a0 for OlexSys, GUI svn.r6444)
;
_audit_update_record
;
2022-05-08 deposited with the CCDC.	2022-05-18 downloaded from the CCDC.
;
_cell_angle_alpha 90
_cell_angle_beta 90
_cell_angle_gamma 120
_cell_formula_units_Z 6
_cell_length_a 13.3415(3)
_cell_length_b 13.3415(3)
_cell_length_c 48.9618(11)
_cell_measurement_reflns_used 3237
_cell_measurement_temperature 159.9(2)
_cell_measurement_theta_max 28.6160
_cell_measurement_theta_min 1.9640
_cell_volume 7547.4(3)
_computing_cell_refinement 'CrysAlisPro 1.171.41.118a (Rigaku OD, 2021)'
_computing_data_collection 'CrysAlisPro 1.171.41.118a (Rigaku OD, 2021)'
_computing_data_reduction 'CrysAlisPro 1.171.41.118a (Rigaku OD, 2021)'
_computing_molecular_graphics 'Olex2 1.5-dev (Dolomanov et al., 2009)'
_computing_publication_material 'Olex2 1.5-dev (Dolomanov et al., 2009)'
_computing_structure_refinement 'SHELXL 2018/3 (Sheldrick, 2015)'
_computing_structure_solution 'SHELXT 2018/2 (Sheldrick, 2018)'
_diffrn_ambient_temperature 159.9(2)
_diffrn_detector_area_resol_mean 16.1593
_diffrn_detector_type Eos
_diffrn_measured_fraction_theta_full 1.000
_diffrn_measured_fraction_theta_max 0.910
_diffrn_measurement_details
;
List of Runs (angles in degrees, time in seconds):

  # Type    Start    End  Width  t~exp~   \w     \q     \k     \f   Frames
#--------------------------------------------------------------------------
  1  \w      0.00  35.00   1.00  100.00    --   22.22  77.00 -30.00   35
  2  \w     18.00  88.00   1.00  100.00    --   22.22  57.00  60.00   70
  3  \w    -37.00  87.00   1.00  100.00    --   22.22   0.00  60.00  124
;
_diffrn_measurement_device 'four-circle diffractometer'
_diffrn_measurement_device_type 'Xcalibur, Eos'
_diffrn_measurement_method '\w scans'
_diffrn_radiation_type MoK\a
_diffrn_radiation_wavelength 0.71073
_diffrn_reflns_av_R_equivalents 0.0331
_diffrn_reflns_av_unetI/netI 0.0286
_diffrn_reflns_Laue_measured_fraction_full 1.000
_diffrn_reflns_Laue_measured_fraction_max 0.910
_diffrn_reflns_limit_h_max 17
_diffrn_reflns_limit_h_min -10
_diffrn_reflns_limit_k_max 7
_diffrn_reflns_limit_k_min -16
_diffrn_reflns_limit_l_max 54
_diffrn_reflns_limit_l_min -65
_diffrn_reflns_number 10071
_diffrn_reflns_point_group_measured_fraction_full 1.000
_diffrn_reflns_point_group_measured_fraction_max 0.910
_diffrn_reflns_theta_full 25.242
_diffrn_reflns_theta_max 28.875
_diffrn_reflns_theta_min 1.949
_exptl_absorpt_coefficient_mu 0.647
_exptl_absorpt_correction_T_max 1.00000
_exptl_absorpt_correction_T_min 0.93770
_exptl_absorpt_correction_type multi-scan
_exptl_absorpt_process_details
;
CrysAlisPro 1.171.41.118a (Rigaku Oxford Diffraction, 2021)
Empirical absorption correction using spherical harmonics,
implemented in SCALE3 ABSPACK scaling algorithm.
;
_exptl_crystal_colour 'clear intense red'
_exptl_crystal_density_diffrn 1.366
_exptl_crystal_description prism
_exptl_crystal_F_000 3252
_exptl_crystal_size_max 0.08
_exptl_crystal_size_mid 0.05
_exptl_crystal_size_min 0.03
_refine_diff_density_max 0.613
_refine_diff_density_min -0.364
_refine_diff_density_rms 0.056
_refine_ls_extinction_method none
_refine_ls_goodness_of_fit_ref 1.060
_refine_ls_hydrogen_treatment constr
_refine_ls_matrix_type full
_refine_ls_number_parameters 136
_refine_ls_number_reflns 2021
_refine_ls_number_restraints 1
_refine_ls_restrained_S_all 1.060
_refine_ls_R_factor_all 0.0577
_refine_ls_R_factor_gt 0.0441
_refine_ls_shift/su_max 0.001
_refine_ls_shift/su_mean 0.000
_refine_ls_structure_factor_coef Fsqd
_refine_ls_weighting_details 'w=1/[\s^2^(Fo^2^)+(0.0435P)^2^+19.4875P] where P=(Fo^2^+2Fc^2^)/3'
_refine_ls_weighting_scheme calc
_refine_ls_wR_factor_gt 0.1023
_refine_ls_wR_factor_ref 0.1088
_reflns_Friedel_coverage 0.000
_reflns_number_gt 1677
_reflns_number_total 2021
_reflns_threshold_expression 'I > 2\s(I)'
_cod_data_source_file d2nj01471h2.cif
_cod_data_source_block shi_5192_ilgu_autored
_cod_depositor_comments 'Adding full bibliography for 7061516--7061521.cif.'
_cod_original_cell_volume 7547.4(4)
_cod_original_sg_symbol_H-M 'R -3 c'
_cod_database_code 7061517
_shelx_shelxl_version_number 2018/3
_shelx_space_group_comment
;
The symmetry employed for this shelxl refinement is uniquely defined
by the following loop, which should always be used as a source of
symmetry information in preference to the above space-group names.
They are only intended as comments.
;
_shelx_estimated_absorpt_t_max 0.981
_shelx_estimated_absorpt_t_min 0.950
_olex2_refinement_description
;
1. Fixed Uiso
 At 1.2 times of:
  All B(H) groups, All C(H) groups
 At 1.5 times of:
  All C(H,H,H) groups, All C(H,H,H,H,H,H) groups
2. Restrained distances
 B1-H1A
 1.1 with sigma of 0.02
3. Others
 Fixed Sof: S1A(0.83) O1B(0.17) H3AA(0.83) H3AB(0.83) H3AC(0.83) H3BD(0.17)
 H3BE(0.17) H3BF(0.17) H4AA(0.83) H4AB(0.83) H4AC(0.83) H4BD(0.17) H4BE(0.17)
 H4BF(0.17) S1B(0.17) O1A(0.83) S2(0.16667) O2(0.16667) C5(0.33335)
 H5A(0.33335) H5B(0.33335) H5C(0.33335)
4.a Ternary CH refined with riding coordinates and stretchable bonds:
 B1(H1A)
4.b Aromatic/amide H refined with riding coordinates:
 C1(H1), C2(H2)
4.c Idealised Me refined as rotating group:
 C3(H3AA,H3AB,H3AC), C3(H3BD,H3BE,H3BF), C4(H4AA,H4AB,H4AC), C4(H4BD,H4BE,
 H4BF), C5(H5A,H5B,H5C)
;
_olex2_submission_special_instructions 'No special instructions were received'
_oxdiff_exptl_absorpt_empirical_details
;
Empirical correction (ABSPACK) includes:
- Absorption correction using spherical harmonics
- Frame scaling
;

loop_
_space_group_symop_operation_xyz
'x, y, z'
'-y, x-y, z'
'-x+y, -x, z'
'y, x, -z+1/2'
'x-y, -y, -z+1/2'
'-x, -x+y, -z+1/2'
'x+2/3, y+1/3, z+1/3'
'-y+2/3, x-y+1/3, z+1/3'
'-x+y+2/3, -x+1/3, z+1/3'
'y+2/3, x+1/3, -z+5/6'
'x-y+2/3, -y+1/3, -z+5/6'
'-x+2/3, -x+y+1/3, -z+5/6'
'x+1/3, y+2/3, z+2/3'
'-y+1/3, x-y+2/3, z+2/3'
'-x+y+1/3, -x+2/3, z+2/3'
'y+1/3, x+2/3, -z+7/6'
'x-y+1/3, -y+2/3, -z+7/6'
'-x+1/3, -x+y+2/3, -z+7/6'
'-x, -y, -z'
'y, -x+y, -z'
'x-y, x, -z'
'-y, -x, z-1/2'
'-x+y, y, z-1/2'
'x, x-y, z-1/2'
'-x+2/3, -y+1/3, -z+1/3'
'y+2/3, -x+y+1/3, -z+1/3'
'x-y+2/3, x+1/3, -z+1/3'
'-y+2/3, -x+1/3, z-1/6'
'-x+y+2/3, y+1/3, z-1/6'
'x+2/3, x-y+1/3, z-1/6'
'-x+1/3, -y+2/3, -z+2/3'
'y+1/3, -x+y+2/3, -z+2/3'
'x-y+1/3, x+2/3, -z+2/3'
'-y+1/3, -x+2/3, z+1/6'
'-x+y+1/3, y+2/3, z+1/6'
'x+1/3, x-y+2/3, z+1/6'

loop_
_atom_site_label
_atom_site_type_symbol
_atom_site_fract_x
_atom_site_fract_y
_atom_site_fract_z
_atom_site_U_iso_or_equiv
_atom_site_adp_type
_atom_site_occupancy
_atom_site_site_symmetry_order
_atom_site_calc_flag
_atom_site_refinement_flags_posn
_atom_site_refinement_flags_adp
_atom_site_refinement_flags_occupancy
_atom_site_disorder_assembly
_atom_site_disorder_group
Fe1 Fe 1.000000 1.000000 0.500000 0.01702(17) Uani 1 6 d S T P . .
S1A S 0.39830(7) 0.42924(8) 0.52678(2) 0.0518(3) Uani 0.83 1 d . . P A 1
N1 N 0.89556(14) 0.89018(14) 0.55157(3) 0.0233(4) Uani 1 1 d . . . . .
N2 N 0.88275(14) 0.88086(14) 0.52403(3) 0.0215(3) Uani 1 1 d . . . . .
N3 N 0.78758(15) 0.78378(15) 0.51800(3) 0.0282(4) Uani 1 1 d . . . . .
C1 C 0.7390(2) 0.72975(19) 0.54196(5) 0.0346(5) Uani 1 1 d . . . . .
H1 H 0.669200 0.657764 0.543727 0.042 Uiso 1 1 calc R U . . .
O1B O 0.476(3) 0.559(2) 0.5414(6) 0.072(9) Uani 0.17 1 d . . P A 2
C2 C 0.80697(19) 0.79593(19) 0.56313(4) 0.0311(5) Uani 1 1 d . . . . .
H2 H 0.794228 0.778831 0.582074 0.037 Uiso 1 1 calc R U . . .
B1 B 1.000000 1.000000 0.56354(8) 0.0237(7) Uani 1 3 d DS T P . .
H1A H 1.00000(2) 1.00001(2) 0.5860(4) 0.028 Uiso 1 3 calc DR U P . .
C3 C 0.2978(3) 0.3111(3) 0.54621(7) 0.0739(10) Uani 1 1 d . . . . .
H3AA H 0.239113 0.252811 0.534097 0.111 Uiso 0.83 1 calc R U P A 1
H3AB H 0.260374 0.337249 0.559369 0.111 Uiso 0.83 1 calc R U P A 1
H3AC H 0.337711 0.277166 0.556023 0.111 Uiso 0.83 1 calc R U P A 1
H3BD H 0.313741 0.293659 0.564609 0.111 Uiso 0.17 1 calc R U P A 2
H3BE H 0.336935 0.288292 0.532718 0.111 Uiso 0.17 1 calc R U P A 2
H3BF H 0.214172 0.268115 0.542869 0.111 Uiso 0.17 1 calc R U P A 2
C4 C 0.3026(3) 0.4764(3) 0.51403(7) 0.0739(10) Uani 1 1 d . . . . .
H4AA H 0.274135 0.502824 0.529281 0.111 Uiso 0.83 1 calc R U P A 1
H4AB H 0.237011 0.411852 0.504740 0.111 Uiso 0.83 1 calc R U P A 1
H4AC H 0.344381 0.540139 0.501118 0.111 Uiso 0.83 1 calc R U P A 1
H4BD H 0.360710 0.491051 0.499987 0.111 Uiso 0.17 1 calc R U P A 2
H4BE H 0.290488 0.542865 0.515242 0.111 Uiso 0.17 1 calc R U P A 2
H4BF H 0.229552 0.406979 0.509207 0.111 Uiso 0.17 1 calc R U P A 2
S1B S 0.3477(4) 0.4567(4) 0.54347(8) 0.0506(10) Uani 0.17 1 d . . P A 2
O1A O 0.4780(7) 0.5170(5) 0.54750(13) 0.0804(18) Uani 0.83 1 d . . P A 1
S2 S 0.7164(7) 0.4083(7) 0.56156(16) 0.094(2) Uani 0.1667 1 d . . P B -1
O2 O 0.651(10) 0.325(5) 0.5403(4) 0.189(19) Uani 0.1667 1 d . . P B -1
C5 C 0.645(4) 0.431(3) 0.5812(9) 0.133(12) Uani 0.3334 1 d . . P B -1
H5A H 0.601623 0.460336 0.571348 0.200 Uiso 0.3334 1 calc R U P B -1
H5B H 0.696115 0.488083 0.594648 0.200 Uiso 0.3334 1 calc R U P B -1
H5C H 0.591595 0.358580 0.590527 0.200 Uiso 0.3334 1 calc R U P B -1

loop_
_atom_site_aniso_label
_atom_site_aniso_U_11
_atom_site_aniso_U_22
_atom_site_aniso_U_33
_atom_site_aniso_U_23
_atom_site_aniso_U_13
_atom_site_aniso_U_12
Fe1 0.0180(2) 0.0180(2) 0.0150(3) 0.000 0.000 0.00902(11)
S1A 0.0360(4) 0.0484(5) 0.0428(4) -0.0143(4) 0.0106(3) 0.0000(4)
N1 0.0260(9) 0.0261(9) 0.0173(7) 0.0030(6) 0.0031(6) 0.0127(7)
N2 0.0222(8) 0.0235(8) 0.0176(7) -0.0008(6) 0.0002(6) 0.0105(7)
N3 0.0222(8) 0.0246(9) 0.0293(9) -0.0007(7) 0.0013(7) 0.0054(7)
C1 0.0282(11) 0.0268(11) 0.0382(12) 0.0046(9) 0.0064(9) 0.0059(9)
O1B 0.037(8) 0.073(18) 0.045(10) -0.002(10) -0.009(7) -0.019(12)
C2 0.0315(11) 0.0318(11) 0.0265(10) 0.0078(9) 0.0098(9) 0.0132(9)
B1 0.0263(11) 0.0263(11) 0.0183(16) 0.000 0.000 0.0132(6)
C3 0.072(2) 0.059(2) 0.0586(19) -0.0044(16) -0.0169(17) 0.0079(18)
C4 0.088(3) 0.0483(18) 0.079(2) -0.0055(17) 0.001(2) 0.0297(19)
S1B 0.048(2) 0.046(2) 0.045(2) -0.0170(18) 0.0034(18) 0.0137(18)
O1A 0.048(2) 0.066(4) 0.067(4) -0.019(2) -0.002(2) -0.017(3)
S2 0.092(5) 0.112(5) 0.085(4) 0.005(4) 0.007(4) 0.057(5)
O2 0.31(8) 0.15(5) 0.082(10) -0.07(3) -0.04(7) 0.10(9)
C5 0.20(4) 0.18(3) 0.098(13) -0.054(17) -0.071(16) 0.15(3)

loop_
_atom_type_symbol
_atom_type_description
_atom_type_scat_dispersion_real
_atom_type_scat_dispersion_imag
_atom_type_scat_source
C C 0.0033 0.0016 'International Tables Vol C Tables 4.2.6.8 and 6.1.1.4'
H H 0.0000 0.0000 'International Tables Vol C Tables 4.2.6.8 and 6.1.1.4'
B B 0.0013 0.0007 'International Tables Vol C Tables 4.2.6.8 and 6.1.1.4'
Fe Fe 0.3463 0.8444 'International Tables Vol C Tables 4.2.6.8 and 6.1.1.4'
N N 0.0061 0.0033 'International Tables Vol C Tables 4.2.6.8 and 6.1.1.4'
O O 0.0106 0.0060 'International Tables Vol C Tables 4.2.6.8 and 6.1.1.4'
S S 0.1246 0.1234 'International Tables Vol C Tables 4.2.6.8 and 6.1.1.4'

loop_
_geom_angle_atom_site_label_1
_geom_angle_atom_site_label_2
_geom_angle_atom_site_label_3
_geom_angle
_geom_angle_site_symmetry_1
_geom_angle_site_symmetry_3
_geom_angle_publ_flag
N2 Fe1 N2 92.09(6) . 21_656 y
N2 Fe1 N2 92.09(6) 3_675 20_566 y
N2 Fe1 N2 92.09(6) 3_675 19_776 y
N2 Fe1 N2 87.91(6) . 3_675 y
N2 Fe1 N2 180.0 . 19_776 y
N2 Fe1 N2 180.00(7) 21_656 3_675 y
N2 Fe1 N2 87.91(6) 20_566 19_776 y
N2 Fe1 N2 87.91(6) . 2_765 y
N2 Fe1 N2 180.0 2_765 20_566 y
N2 Fe1 N2 92.09(6) 21_656 2_765 y
N2 Fe1 N2 87.91(6) 21_656 19_776 y
N2 Fe1 N2 87.91(6) 3_675 2_765 y
N2 Fe1 N2 92.09(6) 2_765 19_776 y
N2 Fe1 N2 92.09(6) . 20_566 y
N2 Fe1 N2 87.91(6) 21_656 20_566 y
C3 S1A C4 98.36(19) . . ?
O1A S1A C3 104.9(2) . . ?
O1A S1A C4 108.1(3) . . ?
N2 N1 B1 118.43(18) . . ?
C2 N1 N2 108.70(16) . . ?
C2 N1 B1 132.86(18) . . ?
N1 N2 Fe1 120.49(12) . . ?
N3 N2 Fe1 130.30(12) . . ?
N3 N2 N1 109.18(15) . . ?
N2 N3 C1 107.31(17) . . ?
N3 C1 H1 125.5 . . ?
N3 C1 C2 108.95(19) . . ?
C2 C1 H1 125.5 . . ?
N1 C2 C1 105.85(18) . . ?
N1 C2 H2 127.1 . . ?
C1 C2 H2 127.1 . . ?
N1 B1 N1 106.52(15) 2_765 3_675 ?
N1 B1 N1 106.52(15) . 3_675 ?
N1 B1 N1 106.52(15) . 2_765 ?
N1 B1 H1A 112.3 . . ?
N1 B1 H1A 112.3 3_675 . ?
N1 B1 H1A 112.3 2_765 . ?
S1A C3 H3AA 109.5 . . ?
S1A C3 H3AB 109.5 . . ?
S1A C3 H3AC 109.5 . . ?
H3AA C3 H3AB 109.5 . . ?
H3AA C3 H3AC 109.5 . . ?
H3AB C3 H3AC 109.5 . . ?
H3BD C3 H3BE 109.5 . . ?
H3BD C3 H3BF 109.5 . . ?
H3BE C3 H3BF 109.5 . . ?
S1B C3 H3BD 109.5 . . ?
S1B C3 H3BE 109.5 . . ?
S1B C3 H3BF 109.5 . . ?
S1A C4 H4AA 109.5 . . ?
S1A C4 H4AB 109.5 . . ?
S1A C4 H4AC 109.5 . . ?
H4AA C4 H4AB 109.5 . . ?
H4AA C4 H4AC 109.5 . . ?
H4AB C4 H4AC 109.5 . . ?
H4BD C4 H4BE 109.5 . . ?
H4BD C4 H4BF 109.5 . . ?
H4BE C4 H4BF 109.5 . . ?
S1B C4 H4BD 109.5 . . ?
S1B C4 H4BE 109.5 . . ?
S1B C4 H4BF 109.5 . . ?
O1B S1B C3 128.5(14) . . ?
O1B S1B C4 97.7(10) . . ?
C4 S1B C3 106.6(3) . . ?
O2 S2 C5 115(5) . . ?
S2 C5 H5A 109.5 . . ?
S2 C5 H5B 109.5 . . ?
S2 C5 H5C 109.5 . . ?
H5A C5 H5B 109.5 . . ?
H5A C5 H5C 109.5 . . ?
H5B C5 H5C 109.5 . . ?

loop_
_geom_bond_atom_site_label_1
_geom_bond_atom_site_label_2
_geom_bond_distance
_geom_bond_site_symmetry_2
_geom_bond_publ_flag
Fe1 N2 1.9676(16) . y
Fe1 N2 1.9677(16) 19_776 y
Fe1 N2 1.9677(16) 20_566 y
Fe1 N2 1.9677(16) 21_656 y
Fe1 N2 1.9677(16) 3_675 y
Fe1 N2 1.9677(16) 2_765 y
S1A C3 1.753(4) . ?
S1A C4 1.794(4) . ?
S1A O1A 1.512(7) . ?
N1 N2 1.357(2) . ?
N1 C2 1.346(3) . ?
N1 B1 1.546(2) . ?
N2 N3 1.316(2) . ?
N3 C1 1.360(3) . ?
C1 H1 0.9500 . ?
C1 C2 1.370(3) . ?
O1B S1B 1.57(3) . ?
C2 H2 0.9500 . ?
B1 H1A 1.100(18) . ?
C3 H3AA 0.9800 . ?
C3 H3AB 0.9800 . ?
C3 H3AC 0.9800 . ?
C3 H3BD 0.9800 . ?
C3 H3BE 0.9800 . ?
C3 H3BF 0.9800 . ?
C3 S1B 1.715(6) . ?
C4 H4AA 0.9800 . ?
C4 H4AB 0.9800 . ?
C4 H4AC 0.9800 . ?
C4 H4BD 0.9800 . ?
C4 H4BE 0.9800 . ?
C4 H4BF 0.9800 . ?
C4 S1B 1.633(6) . ?
S2 O2 1.45(4) . ?
S2 C5 1.48(5) . ?
C5 H5A 0.9800 . ?
C5 H5B 0.9800 . ?
C5 H5C 0.9800 . ?

loop_
_geom_torsion_atom_site_label_1
_geom_torsion_atom_site_label_2
_geom_torsion_atom_site_label_3
_geom_torsion_atom_site_label_4
_geom_torsion
_geom_torsion_site_symmetry_1
_geom_torsion_site_symmetry_2
_geom_torsion_site_symmetry_3
_geom_torsion_site_symmetry_4
_geom_torsion_publ_flag
Fe1 N2 N3 C1 177.55(15) . . . . ?
N1 N2 N3 C1 -0.3(2) . . . . ?
N2 N1 C2 C1 -0.8(2) . . . . ?
N2 N1 B1 N1 54.5(2) . . . 3_675 ?
N2 N1 B1 N1 -58.94(19) . . . 2_765 ?
N2 N3 C1 C2 -0.2(3) . . . . ?
N3 C1 C2 N1 0.6(3) . . . . ?
C2 N1 N2 Fe1 -177.37(14) . . . . ?
C2 N1 N2 N3 0.8(2) . . . . ?
C2 N1 B1 N1 -124.0(3) . . . 3_675 ?
C2 N1 B1 N1 122.6(3) . . . 2_765 ?
B1 N1 N2 Fe1 3.8(2) . . . . ?
B1 N1 N2 N3 -178.06(13) . . . . ?
B1 N1 C2 C1 177.74(17) . . . . ?
